data_4031755
loop_
_publ_author_name
'Menta, Sergio'
'Carradori, Simone'
'Secci, Daniela'
'Faggi, Cristina'
'Mannina, Luisa'
'Cirilli, Roberto'
'Pierini, Marco'

_publ_section_title
;
 The Anancomeric Character of the Pharmacophore 1,3,4-Thiadiazoline
 Framework in Chiral Spiro-Cyclohexyl Derivatives: Effects on
 Stereochemistry and Spiro-Junction Lability. Thermodynamic Aspects.
;
_journal_issue 24
_journal_name_full 'The Journal of organic chemistry'
_journal_page_first 11932
_journal_page_last 11940
_journal_paper_doi 10.1021/acs.joc.5b01635
_journal_volume 80
_journal_year 2015
_chemical_absolute_configuration ad
_chemical_formula_moiety 'C15 H25 N3 O2 S'
_chemical_formula_sum 'C15 H25 N3 O2 S'
_chemical_formula_weight 311.44
_chemical_name_systematic
;(5R,6S)-(+)-N-(6-tert-butyl-1-formyl-4-thia-1,2-
diazaspiro[4.5]dec-2-en-3-yl)acetamide
;
_space_group_IT_number 19
_symmetry_cell_setting orthorhombic
_symmetry_Int_Tables_number 19
_symmetry_space_group_name_Hall 'P 2ac 2ab'
_symmetry_space_group_name_H-M 'P 21 21 21'
_atom_sites_solution_hydrogens geom
_atom_sites_solution_primary direct
_atom_sites_solution_secondary difmap
_audit_creation_date
;
'Thu May 10 11:18:32 2012'
;
_audit_creation_method
;
CrysAlisPro, Oxford Diffraction Ltd.,
Version 1.171.34.44 (release 25-10-2010 CrysAlis171 .NET)
(compiled Oct 25 2010,18:11:34)
;
_cell_angle_alpha 90.00
_cell_angle_beta 90.00
_cell_angle_gamma 90.00
_cell_formula_units_Z 4
_cell_length_a 9.1510(10)
_cell_length_b 10.6700(10)
_cell_length_c 17.1490(10)
_cell_measurement_reflns_used 4476
_cell_measurement_temperature 293(2)
_cell_measurement_theta_max 71.0840
_cell_measurement_theta_min 4.1399
_cell_volume 1674.4(3)
_computing_cell_refinement
;
CrysAlisPro, Oxford Diffraction Ltd.,
Version 1.171.34.44 (release 25-10-2010 CrysAlis171 .NET)
(compiled Oct 25 2010,18:11:34)
;
_computing_data_collection
;
CrysAlisPro, Oxford Diffraction Ltd.,
Version 1.171.34.44 (release 25-10-2010 CrysAlis171 .NET)
(compiled Oct 25 2010,18:11:34)
;
_computing_data_reduction
;
CrysAlisPro, Oxford Diffraction Ltd.,
Version 1.171.34.44 (release 25-10-2010 CrysAlis171 .NET)
(compiled Oct 25 2010,18:11:34)
;
_computing_molecular_graphics Ortep3
_computing_publication_material Ciftab
_computing_structure_refinement 'SHELXL-97 (Sheldrick, 1997)'
_computing_structure_solution 'SIR2004 J.Appl.Cryst.38,381-388'
_diffrn_ambient_temperature 293(2)
_diffrn_detector_area_resol_mean 8.1241
_diffrn_measured_fraction_theta_full 0.972
_diffrn_measured_fraction_theta_max 0.972
_diffrn_measurement_details
;
  1 omega  -91.00    3.00   1.0000    2.5000
omega____ theta____ kappa____ phi______ frames
    -      -46.4074  125.0000   60.0000 94

  2 omega -116.00  -83.00   1.0000    2.5000
omega____ theta____ kappa____ phi______ frames
    -      -46.4074 -125.0000  150.0000 33

  3 omega   73.00   98.00   1.0000    2.5000
omega____ theta____ kappa____ phi______ frames
    -       46.4074  125.0000  -30.0000 25

  4 omega -165.00  -95.00   1.0000    2.5000
omega____ theta____ kappa____ phi______ frames
    -      -90.0000  -91.0000   82.0000 70

  5 omega   33.00   74.00   1.0000    2.5000
omega____ theta____ kappa____ phi______ frames
    -       97.9419  -45.0000 -150.0000 41

  6 omega   35.00   69.00   1.0000    2.5000
omega____ theta____ kappa____ phi______ frames
    -       97.9419  -45.0000  -30.0000 34

  7 omega   48.00  133.00   1.0000    2.5000
omega____ theta____ kappa____ phi______ frames
    -       97.9419  -15.0000 -180.0000 85

  8 omega   41.00   77.00   1.0000    2.5000
omega____ theta____ kappa____ phi______ frames
    -       97.9419  -45.0000   60.0000 36

  9 omega   35.00   64.00   1.0000    2.5000
omega____ theta____ kappa____ phi______ frames
    -       97.9419  -45.0000  -60.0000 29

 10 omega   75.00  153.00   1.0000    2.5000
omega____ theta____ kappa____ phi______ frames
    -       97.9419   45.0000 -180.0000 78
;
_diffrn_measurement_device_type 'Xcalibur, Onyx'
_diffrn_measurement_method '\w scans'
_diffrn_radiation_monochromator graphite
_diffrn_radiation_probe x-ray
_diffrn_radiation_type CuK\a
_diffrn_radiation_wavelength 1.54178
_diffrn_reflns_av_R_equivalents 0.0244
_diffrn_reflns_av_sigmaI/netI 0.0276
_diffrn_reflns_limit_h_max 11
_diffrn_reflns_limit_h_min -10
_diffrn_reflns_limit_k_max 8
_diffrn_reflns_limit_k_min -12
_diffrn_reflns_limit_l_max 20
_diffrn_reflns_limit_l_min -21
_diffrn_reflns_number 6525
_diffrn_reflns_theta_full 71.23
_diffrn_reflns_theta_max 71.23
_diffrn_reflns_theta_min 4.88
_diffrn_source 'Enhance (Cu) X-ray Source'
_diffrn_standards_decay_% 50
_diffrn_standards_interval_count 200
_diffrn_standards_number 3
_exptl_absorpt_coefficient_mu 1.783
_exptl_absorpt_correction_T_max 0.9479
_exptl_absorpt_correction_T_min 0.8827
_exptl_absorpt_correction_type multi-scan
_exptl_absorpt_process_details
;
CrysAlisPro, Oxford Diffraction Ltd.,
Version 1.171.34.44 (release 25-10-2010 CrysAlis171 .NET)
(compiled Oct 25 2010,18:11:34)
Empirical absorption correction using spherical harmonics,
 implemented in SCALE3 ABSPACK scaling algorithm.
;
_exptl_crystal_colour white
_exptl_crystal_density_diffrn 1.235
_exptl_crystal_density_method 'not measured'
_exptl_crystal_description prismatic
_exptl_crystal_F_000 672
_exptl_crystal_recrystallization_method acetone-water
_exptl_crystal_size_max 0.08
_exptl_crystal_size_mid 0.06
_exptl_crystal_size_min 0.03
_refine_diff_density_max 0.152
_refine_diff_density_min -0.174
_refine_diff_density_rms 0.036
_refine_ls_abs_structure_details 'Flack H D (1983), Acta Cryst. A39, 876-881'
_refine_ls_abs_structure_Flack -0.012(19)
_refine_ls_extinction_method none
_refine_ls_goodness_of_fit_ref 1.073
_refine_ls_hydrogen_treatment mixed
_refine_ls_matrix_type full
_refine_ls_number_parameters 194
_refine_ls_number_reflns 3087
_refine_ls_number_restraints 0
_refine_ls_restrained_S_all 1.073
_refine_ls_R_factor_all 0.0434
_refine_ls_R_factor_gt 0.0341
_refine_ls_shift/su_max 0.000
_refine_ls_shift/su_mean 0.000
_refine_ls_structure_factor_coef Fsqd
_refine_ls_weighting_details 'calc w=1/[\s^2^(Fo^2^)+(0.0505P)^2^+0.2681P] where P=(Fo^2^+2Fc^2^)/3'
_refine_ls_weighting_scheme calc
_refine_ls_wR_factor_gt 0.0874
_refine_ls_wR_factor_ref 0.0945
_reflns_number_gt 2723
_reflns_number_total 3087
_reflns_threshold_expression >2sigma(I)
_cod_data_source_file jo5b01635_si_002.cif
_cod_data_source_block exp_714
_cod_depositor_comments 'Adding full bibliography for 4031753--4031756.cif.'
_cod_database_code 4031755

loop_
_symmetry_equiv_pos_as_xyz
'x, y, z'
'-x+1/2, -y, z+1/2'
'x+1/2, -y+1/2, -z'
'-x, y+1/2, -z+1/2'

loop_
_atom_site_label
_atom_site_type_symbol
_atom_site_fract_x
_atom_site_fract_y
_atom_site_fract_z
_atom_site_U_iso_or_equiv
_atom_site_adp_type
_atom_site_occupancy
_atom_site_symmetry_multiplicity
_atom_site_calc_flag
_atom_site_refinement_flags
N1 N 0.2339(2) -0.11908(16) 0.39549(10) 0.0415(4) Uani 1 1 d .
N2 N 0.1794(2) -0.02102(16) 0.44232(11) 0.0436(4) Uani 1 1 d .
N3 N 0.2264(2) 0.18661(16) 0.47167(11) 0.0395(4) Uani 1 1 d .
O1 O 0.45490(16) 0.26031(15) 0.46768(10) 0.0508(4) Uani 1 1 d .
O2 O 0.2617(2) -0.32949(16) 0.38645(12) 0.0714(6) Uani 1 1 d .
S1 S 0.40679(6) 0.06477(5) 0.36899(3) 0.04485(15) Uani 1 1 d .
C1 C 0.3142(2) -0.07474(19) 0.32579(12) 0.0385(4) Uani 1 1 d .
C2 C 0.2103(3) -0.0268(2) 0.25979(13) 0.0439(5) Uani 1 1 d .
H2 H 0.1581 0.0442 0.2830 0.053 Uiso 1 1 calc R
C3 C 0.3077(4) 0.0318(2) 0.19626(14) 0.0635(7) Uani 1 1 d .
H3A H 0.2463 0.0551 0.1525 0.076 Uiso 1 1 calc R
H3B H 0.3504 0.1081 0.2169 0.076 Uiso 1 1 calc R
C4 C 0.4292(4) -0.0508(3) 0.16666(16) 0.0750(9) Uani 1 1 d .
H4A H 0.4882 -0.0042 0.1296 0.090 Uiso 1 1 calc R
H4B H 0.3877 -0.1223 0.1397 0.090 Uiso 1 1 calc R
C5 C 0.5252(3) -0.0964(3) 0.23290(18) 0.0705(8) Uani 1 1 d .
H5A H 0.5770 -0.0256 0.2552 0.085 Uiso 1 1 calc R
H5B H 0.5972 -0.1545 0.2125 0.085 Uiso 1 1 calc R
C6 C 0.4363(3) -0.1613(2) 0.29685(15) 0.0514(6) Uani 1 1 d .
H6A H 0.5000 -0.1831 0.3400 0.062 Uiso 1 1 calc R
H6B H 0.3942 -0.2380 0.2765 0.062 Uiso 1 1 calc R
C7 C 0.2606(2) 0.07565(19) 0.43426(11) 0.0369(4) Uani 1 1 d .
C8 C 0.3266(2) 0.2785(2) 0.48367(12) 0.0382(5) Uani 1 1 d .
C9 C 0.2720(3) 0.4007(2) 0.51457(15) 0.0506(6) Uani 1 1 d .
H9A H 0.1684 0.3955 0.5230 0.076 Uiso 1 1 calc R
H9B H 0.2923 0.4659 0.4776 0.076 Uiso 1 1 calc R
H9C H 0.3200 0.4192 0.5630 0.076 Uiso 1 1 calc R
C10 C 0.2161(3) -0.2386(2) 0.42219(14) 0.0562(6) Uani 1 1 d .
C11 C 0.1322(6) -0.2521(3) 0.4972(2) 0.0925(12) Uani 1 1 d .
H11A H 0.1057 -0.1706 0.5163 0.139 Uiso 1 1 calc R
H11B H 0.1919 -0.2939 0.5352 0.139 Uiso 1 1 calc R
H11C H 0.0454 -0.3004 0.4880 0.139 Uiso 1 1 calc R
C12 C 0.0863(3) -0.1170(2) 0.22954(15) 0.0587(7) Uani 1 1 d .
C13 C 0.0157(4) -0.0582(4) 0.15672(19) 0.0938(11) Uani 1 1 d .
H13A H -0.0166 0.0252 0.1687 0.141 Uiso 1 1 calc R
H13B H -0.0665 -0.1080 0.1408 0.141 Uiso 1 1 calc R
H13C H 0.0860 -0.0552 0.1152 0.141 Uiso 1 1 calc R
C14 C -0.0346(3) -0.1277(4) 0.2902(2) 0.0848(10) Uani 1 1 d .
H14A H -0.0663 -0.0454 0.3052 0.127 Uiso 1 1 calc R
H14B H 0.0018 -0.1713 0.3352 0.127 Uiso 1 1 calc R
H14C H -0.1155 -0.1732 0.2686 0.127 Uiso 1 1 calc R
C15 C 0.1357(4) -0.2496(3) 0.2066(2) 0.0770(9) Uani 1 1 d .
H15A H 0.1806 -0.2896 0.2506 0.115 Uiso 1 1 calc R
H15B H 0.2049 -0.2444 0.1646 0.115 Uiso 1 1 calc R
H15C H 0.0526 -0.2976 0.1901 0.115 Uiso 1 1 calc R
HN3 H 0.145(3) 0.196(3) 0.4910(15) 0.050(8) Uiso 1 1 d .

loop_
_atom_site_aniso_label
_atom_site_aniso_U_11
_atom_site_aniso_U_22
_atom_site_aniso_U_33
_atom_site_aniso_U_23
_atom_site_aniso_U_13
_atom_site_aniso_U_12
N1 0.0522(11) 0.0303(8) 0.0421(9) -0.0024(7) 0.0068(8) -0.0007(8)
N2 0.0512(11) 0.0347(9) 0.0449(10) -0.0061(7) 0.0073(9) -0.0013(8)
N3 0.0350(10) 0.0376(9) 0.0460(10) -0.0083(8) 0.0042(8) -0.0022(8)
O1 0.0375(8) 0.0531(10) 0.0619(10) -0.0128(8) 0.0026(7) -0.0064(7)
O2 0.1095(16) 0.0356(8) 0.0691(12) -0.0019(8) 0.0110(12) 0.0057(10)
S1 0.0392(3) 0.0460(3) 0.0493(3) -0.0139(2) 0.0065(2) -0.0057(3)
C1 0.0405(11) 0.0340(10) 0.0411(10) -0.0069(9) 0.0015(9) 0.0000(10)
C2 0.0524(13) 0.0349(10) 0.0443(11) -0.0059(9) -0.0027(10) 0.0048(10)
C3 0.091(2) 0.0563(16) 0.0434(12) 0.0019(11) 0.0056(14) -0.0029(15)
C4 0.096(2) 0.075(2) 0.0544(14) -0.0098(14) 0.0254(16) -0.0073(18)
C5 0.0580(16) 0.0710(19) 0.082(2) -0.0270(16) 0.0271(15) 0.0022(14)
C6 0.0467(14) 0.0498(13) 0.0575(14) -0.0122(11) 0.0020(11) 0.0140(11)
C7 0.0385(11) 0.0361(10) 0.0361(9) -0.0041(9) -0.0010(8) -0.0006(10)
C8 0.0400(12) 0.0392(11) 0.0355(10) -0.0010(9) -0.0017(9) -0.0016(9)
C9 0.0560(14) 0.0390(12) 0.0568(13) -0.0075(10) 0.0016(11) -0.0020(10)
C10 0.0757(17) 0.0393(13) 0.0536(13) 0.0008(11) 0.0025(13) -0.0024(13)
C11 0.152(3) 0.0481(15) 0.0773(19) 0.0097(13) 0.042(2) -0.0087(19)
C12 0.0634(16) 0.0522(14) 0.0606(14) -0.0118(12) -0.0185(14) 0.0016(13)
C13 0.105(3) 0.091(2) 0.085(2) -0.007(2) -0.053(2) 0.010(2)
C14 0.0551(17) 0.097(2) 0.102(2) -0.018(2) -0.0146(17) -0.0178(17)
C15 0.083(2) 0.0557(17) 0.093(2) -0.0239(15) -0.0181(18) -0.0041(15)

loop_
_atom_type_symbol
_atom_type_description
_atom_type_scat_dispersion_real
_atom_type_scat_dispersion_imag
_atom_type_scat_source
C C 0.0181 0.0091 'International Tables Vol C Tables 4.2.6.8 and 6.1.1.4'
H H 0.0000 0.0000 'International Tables Vol C Tables 4.2.6.8 and 6.1.1.4'
N N 0.0311 0.0180 'International Tables Vol C Tables 4.2.6.8 and 6.1.1.4'
O O 0.0492 0.0322 'International Tables Vol C Tables 4.2.6.8 and 6.1.1.4'
S S 0.3331 0.5567 'International Tables Vol C Tables 4.2.6.8 and 6.1.1.4'

loop_
_geom_angle_atom_site_label_1
_geom_angle_atom_site_label_2
_geom_angle_atom_site_label_3
_geom_angle
C10 N1 N2 117.41(18)
C10 N1 C1 128.94(19)
N2 N1 C1 113.45(15)
C7 N2 N1 109.38(17)
C8 N3 C7 122.39(19)
C8 N3 HN3 117.8(19)
C7 N3 HN3 119.6(19)
C7 S1 C1 87.69(9)
N1 C1 C6 115.52(18)
N1 C1 C2 112.76(17)
C6 C1 C2 113.95(18)
N1 C1 S1 99.19(12)
C6 C1 S1 106.15(15)
C2 C1 S1 107.63(14)
C3 C2 C1 107.0(2)
C3 C2 C12 115.6(2)
C1 C2 C12 118.46(19)
C3 C2 H2 104.8
C1 C2 H2 104.8
C12 C2 H2 104.8
C4 C3 C2 115.3(2)
C4 C3 H3A 108.4
C2 C3 H3A 108.4
C4 C3 H3B 108.4
C2 C3 H3B 108.4
H3A C3 H3B 107.5
C3 C4 C5 111.3(2)
C3 C4 H4A 109.4
C5 C4 H4A 109.4
C3 C4 H4B 109.4
C5 C4 H4B 109.4
H4A C4 H4B 108.0
C4 C5 C6 111.9(2)
C4 C5 H5A 109.2
C6 C5 H5A 109.2
C4 C5 H5B 109.2
C6 C5 H5B 109.2
H5A C5 H5B 107.9
C5 C6 C1 110.3(2)
C5 C6 H6A 109.6
C1 C6 H6A 109.6
C5 C6 H6B 109.6
C1 C6 H6B 109.6
H6A C6 H6B 108.1
N2 C7 N3 120.59(18)
N2 C7 S1 117.40(16)
N3 C7 S1 121.83(16)
O1 C8 N3 120.0(2)
O1 C8 C9 122.7(2)
N3 C8 C9 117.27(19)
C8 C9 H9A 109.5
C8 C9 H9B 109.5
H9A C9 H9B 109.5
C8 C9 H9C 109.5
H9A C9 H9C 109.5
H9B C9 H9C 109.5
O2 C10 N1 122.2(2)
O2 C10 C11 121.8(2)
N1 C10 C11 115.9(2)
C10 C11 H11A 109.5
C10 C11 H11B 109.5
H11A C11 H11B 109.5
C10 C11 H11C 109.5
H11A C11 H11C 109.5
H11B C11 H11C 109.5
C14 C12 C15 108.7(3)
C14 C12 C13 106.2(3)
C15 C12 C13 106.9(2)
C14 C12 C2 110.1(2)
C15 C12 C2 115.8(2)
C13 C12 C2 108.7(2)
C12 C13 H13A 109.5
C12 C13 H13B 109.5
H13A C13 H13B 109.5
C12 C13 H13C 109.5
H13A C13 H13C 109.5
H13B C13 H13C 109.5
C12 C14 H14A 109.5
C12 C14 H14B 109.5
H14A C14 H14B 109.5
C12 C14 H14C 109.5
H14A C14 H14C 109.5
H14B C14 H14C 109.5
C12 C15 H15A 109.5
C12 C15 H15B 109.5
H15A C15 H15B 109.5
C12 C15 H15C 109.5
H15A C15 H15C 109.5
H15B C15 H15C 109.5

loop_
_geom_bond_atom_site_label_1
_geom_bond_atom_site_label_2
_geom_bond_distance
N1 C10 1.364(3)
N1 N2 1.410(2)
N1 C1 1.481(3)
N2 C7 1.279(3)
N3 C8 1.358(3)
N3 C7 1.383(3)
N3 HN3 0.82(3)
O1 C8 1.221(3)
O2 C10 1.221(3)
S1 C7 1.748(2)
S1 C1 1.866(2)
C1 C6 1.532(3)
C1 C2 1.564(3)
C2 C3 1.541(3)
C2 C12 1.575(3)
C2 H2 0.9800
C3 C4 1.507(4)
C3 H3A 0.9700
C3 H3B 0.9700
C4 C5 1.516(5)
C4 H4A 0.9700
C4 H4B 0.9700
C5 C6 1.531(4)
C5 H5A 0.9700
C5 H5B 0.9700
C6 H6A 0.9700
C6 H6B 0.9700
C8 C9 1.493(3)
C9 H9A 0.9600
C9 H9B 0.9600
C9 H9C 0.9600
C10 C11 1.505(4)
C11 H11A 0.9600
C11 H11B 0.9600
C11 H11C 0.9600
C12 C14 1.523(4)
C12 C15 1.537(4)
C12 C13 1.540(4)
C13 H13A 0.9600
C13 H13B 0.9600
C13 H13C 0.9600
C14 H14A 0.9600
C14 H14B 0.9600
C14 H14C 0.9600
C15 H15A 0.9600
C15 H15B 0.9600
C15 H15C 0.9600
